data_7246621
loop_
_publ_author_name
'Johnson, Oliver D.'
'Wainwright, Stephen G.'
'Whitwood, Adrian C.'
'Bruce, Duncan W.'

_publ_section_title
;
 Hydrogen-bonded liquid crystals formed from 4-alkoxystilbazoles and
 chlorophenols
;
_journal_issue 18
_journal_name_full CrystEngComm
_journal_page_first 2778
_journal_page_last 2788
_journal_paper_doi 10.1039/D3CE00266G
_journal_volume 25
_journal_year 2023
_chemical_formula_moiety 'C6 H3 Cl3 O, C21 H27 N O'
_chemical_formula_sum 'C27 H30 Cl3 N O2'
_chemical_formula_weight 506.87
_space_group_crystal_system triclinic
_space_group_IT_number 2
_space_group_name_Hall '-P 1'
_space_group_name_H-M_alt 'P -1'
_atom_sites_solution_hydrogens mixed
_atom_sites_solution_primary direct
_audit_creation_date 2023-02-28
_audit_creation_method
;
Olex2 1.5
(compiled 2023.02.24 svn.rf166f9f3 for OlexSys, GUI svn.r6725)
;
_cell_angle_alpha 87.546(4)
_cell_angle_beta 89.183(4)
_cell_angle_gamma 88.641(4)
_cell_formula_units_Z 2
_cell_length_a 7.8166(16)
_cell_length_b 9.981(2)
_cell_length_c 16.223(3)
_cell_measurement_reflns_used 5812
_cell_measurement_temperature 110.15
_cell_measurement_theta_max 28.36
_cell_measurement_theta_min 2.35
_cell_volume 1264.1(4)
_computing_molecular_graphics 'Olex2 1.5 (Dolomanov et al., 2009)'
_computing_publication_material 'Olex2 1.5 (Dolomanov et al., 2009)'
_computing_structure_refinement 'SHELXL 2018/3 (Sheldrick, 2015)'
_computing_structure_solution 'SHELXS  (Sheldrick, 2008)'
_diffrn_ambient_temperature 110.15
_diffrn_measured_fraction_theta_full 0.994
_diffrn_measured_fraction_theta_max 0.982
_diffrn_measurement_device_type 'CCD area detector'
_diffrn_measurement_method 'phi and omega scans'
_diffrn_radiation_monochromator graphite
_diffrn_radiation_type MoK\a
_diffrn_radiation_wavelength 0.71073
_diffrn_reflns_av_R_equivalents 0.0195
_diffrn_reflns_av_unetI/netI 0.0256
_diffrn_reflns_Laue_measured_fraction_full 0.994
_diffrn_reflns_Laue_measured_fraction_max 0.982
_diffrn_reflns_limit_h_max 10
_diffrn_reflns_limit_h_min -10
_diffrn_reflns_limit_k_max 13
_diffrn_reflns_limit_k_min -13
_diffrn_reflns_limit_l_max 21
_diffrn_reflns_limit_l_min -21
_diffrn_reflns_number 13040
_diffrn_reflns_point_group_measured_fraction_full 0.994
_diffrn_reflns_point_group_measured_fraction_max 0.982
_diffrn_reflns_theta_full 25.242
_diffrn_reflns_theta_max 28.363
_diffrn_reflns_theta_min 2.043
_diffrn_source 'fine-focus sealed tube'
_exptl_absorpt_coefficient_mu 0.387
_exptl_absorpt_correction_T_max 0.958
_exptl_absorpt_correction_T_min 0.785
_exptl_absorpt_correction_type multi-scan
_exptl_absorpt_process_details 'SADABS v2.10; (Sheldrick)'
_exptl_crystal_colour colourless
_exptl_crystal_colour_primary colourless
_exptl_crystal_density_diffrn 1.332
_exptl_crystal_description block
_exptl_crystal_F_000 532
_exptl_crystal_size_max 0.26
_exptl_crystal_size_mid 0.22
_exptl_crystal_size_min 0.11
_refine_diff_density_max 0.460
_refine_diff_density_min -0.214
_refine_diff_density_rms 0.056
_refine_ls_extinction_method none
_refine_ls_goodness_of_fit_ref 1.034
_refine_ls_hydrogen_treatment mixed
_refine_ls_matrix_type full
_refine_ls_number_parameters 302
_refine_ls_number_reflns 6216
_refine_ls_number_restraints 0
_refine_ls_restrained_S_all 1.034
_refine_ls_R_factor_all 0.0423
_refine_ls_R_factor_gt 0.0357
_refine_ls_shift/su_max 0.001
_refine_ls_shift/su_mean 0.000
_refine_ls_structure_factor_coef Fsqd
_refine_ls_weighting_details 'w=1/[\s^2^(Fo^2^)+(0.0581P)^2^+0.3089P] where P=(Fo^2^+2Fc^2^)/3'
_refine_ls_weighting_scheme calc
_refine_ls_wR_factor_gt 0.0952
_refine_ls_wR_factor_ref 0.1005
_reflns_Friedel_coverage 0.000
_reflns_number_gt 5373
_reflns_number_total 6216
_reflns_threshold_expression 'I > 2\s(I)'
_cod_data_source_file d3ce00266g2.cif
_cod_data_source_block dwb1008m
_cod_depositor_comments 'Adding full bibliography for 7246619--7246622.cif.'
_cod_original_cell_volume 1264.0(4)
_cod_database_code 7246621
_shelx_shelxl_version_number 2018/3
_shelx_space_group_comment
;
The symmetry employed for this shelxl refinement is uniquely defined
by the following loop, which should always be used as a source of
symmetry information in preference to the above space-group names.
They are only intended as comments.
;
_shelx_estimated_absorpt_t_max 0.959
_shelx_estimated_absorpt_t_min 0.906
_olex2_refinement_description
;
1. Fixed Uiso
 At 1.2 times of:
  All C(H) groups, All C(H,H) groups, All O(H) groups
 At 1.5 times of:
  All C(H,H,H) groups
2.a Secondary CH2 refined with riding coordinates:
 C20(H20A,H20B), C21(H21A,H21B), C22(H22A,H22B), C23(H23A,H23B), C24(H24A,
 H24B), C25(H25A,H25B), C26(H26A,H26B)
2.b Aromatic/amide H refined with riding coordinates:
 C3(H3), C6(H6), C7(H7), C8(H8), C10(H10), C11(H11), C12(H12), C13(H13),
 C15(H15), C16(H16), C18(H18), C19(H19)
2.c Idealised Me refined as rotating group:
 C27(H27A,H27B,H27C)
;
_olex2_submission_special_instructions 'No special instructions were received'

loop_
_space_group_symop_operation_xyz
'x, y, z'
'-x, -y, -z'

loop_
_atom_site_label
_atom_site_type_symbol
_atom_site_fract_x
_atom_site_fract_y
_atom_site_fract_z
_atom_site_U_iso_or_equiv
_atom_site_adp_type
_atom_site_occupancy
_atom_site_site_symmetry_order
_atom_site_calc_flag
_atom_site_refinement_flags_posn
_atom_site_refinement_flags_adp
_atom_site_refinement_flags_occupancy
_atom_site_disorder_assembly
_atom_site_disorder_group
C1 C 0.44179(16) 0.82295(13) 0.54418(8) 0.0209(3) Uani 1 1 d . . . . .
C2 C 0.30383(16) 0.90397(13) 0.51576(8) 0.0199(2) Uani 1 1 d . . . . .
C3 C 0.21672(16) 0.99037(12) 0.56681(8) 0.0203(2) Uani 1 1 d . . . . .
H3 H 0.123767 1.044060 0.545958 0.024 Uiso 1 1 calc R U . . .
C4 C 0.26464(16) 0.99895(13) 0.64847(8) 0.0206(2) Uani 1 1 d . . . . .
C5 C 0.40322(17) 0.92189(13) 0.67748(8) 0.0211(3) Uani 1 1 d . . . . .
C6 C 0.48977(16) 0.83430(13) 0.62626(8) 0.0219(3) Uani 1 1 d . . . . .
H6 H 0.583074 0.781253 0.647340 0.026 Uiso 1 1 calc R U . . .
Cl1 Cl 0.23945(4) 0.89317(3) 0.41453(2) 0.02488(9) Uani 1 1 d . . . . .
Cl2 Cl 0.15039(4) 1.10386(3) 0.71244(2) 0.02582(9) Uani 1 1 d . . . . .
Cl3 Cl 0.47249(5) 0.93261(4) 0.77767(2) 0.02921(10) Uani 1 1 d . . . . .
O1 O 0.52041(13) 0.73889(10) 0.49272(6) 0.0263(2) Uani 1 1 d . . . . .
H1 H 0.591(2) 0.7037(18) 0.5144(11) 0.032 Uiso 1 1 d . U . . .
C7 C 1.18130(17) 0.50845(14) 0.42535(8) 0.0228(3) Uani 1 1 d . . . . .
H7 H 1.267001 0.566162 0.443205 0.027 Uiso 1 1 calc R U . . .
C8 C 1.03217(17) 0.56515(13) 0.39300(8) 0.0222(3) Uani 1 1 d . . . . .
H8 H 1.017061 0.659940 0.389466 0.027 Uiso 1 1 calc R U . . .
C9 C 0.90354(16) 0.48343(13) 0.36548(8) 0.0206(3) Uani 1 1 d . . . . .
C10 C 0.93588(17) 0.34424(13) 0.37143(8) 0.0229(3) Uani 1 1 d . . . . .
H10 H 0.854352 0.283974 0.352428 0.027 Uiso 1 1 calc R U . . .
C11 C 1.08703(18) 0.29636(13) 0.40510(9) 0.0244(3) Uani 1 1 d . . . . .
H11 H 1.106114 0.201970 0.409283 0.029 Uiso 1 1 calc R U . . .
C12 C 0.74454(17) 0.54406(13) 0.33332(8) 0.0231(3) Uani 1 1 d . . . . .
H12 H 0.721835 0.635447 0.344600 0.028 Uiso 1 1 calc R U . . .
C13 C 0.62813(17) 0.48282(13) 0.28951(8) 0.0225(3) Uani 1 1 d . . . . .
H13 H 0.649822 0.390892 0.279341 0.027 Uiso 1 1 calc R U . . .
C14 C 0.47041(17) 0.54375(13) 0.25567(8) 0.0207(3) Uani 1 1 d . . . . .
C15 C 0.42754(17) 0.68102(13) 0.26221(8) 0.0225(3) Uani 1 1 d . . . . .
H15 H 0.502334 0.737049 0.290007 0.027 Uiso 1 1 calc R U . . .
C16 C 0.27896(17) 0.73496(13) 0.22890(8) 0.0230(3) Uani 1 1 d . . . . .
H16 H 0.253066 0.827883 0.233291 0.028 Uiso 1 1 calc R U . . .
C17 C 0.16574(17) 0.65406(13) 0.18863(8) 0.0212(3) Uani 1 1 d . . . . .
C18 C 0.20453(18) 0.51805(14) 0.18164(8) 0.0249(3) Uani 1 1 d . . . . .
H18 H 0.128441 0.462115 0.154564 0.030 Uiso 1 1 calc R U . . .
C19 C 0.35613(18) 0.46510(13) 0.21480(8) 0.0238(3) Uani 1 1 d . . . . .
H19 H 0.382686 0.372476 0.209443 0.029 Uiso 1 1 calc R U . . .
C20 C -0.09910(17) 0.64424(14) 0.11451(8) 0.0242(3) Uani 1 1 d . . . . .
H20A H -0.144030 0.569327 0.149801 0.029 Uiso 1 1 calc R U . . .
H20B H -0.044485 0.606946 0.064780 0.029 Uiso 1 1 calc R U . . .
C21 C -0.24186(18) 0.74257(14) 0.09046(9) 0.0259(3) Uani 1 1 d . . . . .
H21A H -0.192348 0.819556 0.058703 0.031 Uiso 1 1 calc R U . . .
H21B H -0.295345 0.777195 0.141223 0.031 Uiso 1 1 calc R U . . .
C22 C -0.38036(17) 0.68212(14) 0.03896(8) 0.0247(3) Uani 1 1 d . . . . .
H22A H -0.327991 0.648375 -0.012299 0.030 Uiso 1 1 calc R U . . .
H22B H -0.430499 0.605048 0.070372 0.030 Uiso 1 1 calc R U . . .
C23 C -0.52200(17) 0.78464(14) 0.01666(8) 0.0249(3) Uani 1 1 d . . . . .
H23A H -0.571422 0.819925 0.068138 0.030 Uiso 1 1 calc R U . . .
H23B H -0.471245 0.860718 -0.015460 0.030 Uiso 1 1 calc R U . . .
C24 C -0.66534(18) 0.72811(14) -0.03320(9) 0.0260(3) Uani 1 1 d . . . . .
H24A H -0.616894 0.696686 -0.085875 0.031 Uiso 1 1 calc R U . . .
H24B H -0.712651 0.649455 -0.002233 0.031 Uiso 1 1 calc R U . . .
C25 C -0.81017(17) 0.82907(14) -0.05197(9) 0.0259(3) Uani 1 1 d . . . . .
H25A H -0.868085 0.852140 0.000384 0.031 Uiso 1 1 calc R U . . .
H25B H -0.761346 0.912197 -0.076954 0.031 Uiso 1 1 calc R U . . .
C26 C -0.9416(2) 0.77699(17) -0.11006(10) 0.0365(4) Uani 1 1 d . . . . .
H26A H -0.990377 0.694161 -0.084662 0.044 Uiso 1 1 calc R U . . .
H26B H -0.882679 0.752729 -0.161950 0.044 Uiso 1 1 calc R U . . .
C27 C -1.0873(2) 0.8758(2) -0.13089(12) 0.0448(4) Uani 1 1 d . . . . .
H27A H -1.149213 0.898165 -0.080178 0.067 Uiso 1 1 calc R U . . .
H27B H -1.165749 0.835267 -0.168735 0.067 Uiso 1 1 calc R U . . .
H27C H -1.040767 0.957578 -0.157186 0.067 Uiso 1 1 calc R U . . .
N1 N 1.20995(14) 0.37551(11) 0.43256(7) 0.0236(2) Uani 1 1 d . . . . .
O2 O 0.02208(12) 0.71859(10) 0.15898(6) 0.0262(2) Uani 1 1 d . . . . .

loop_
_atom_site_aniso_label
_atom_site_aniso_U_11
_atom_site_aniso_U_22
_atom_site_aniso_U_33
_atom_site_aniso_U_23
_atom_site_aniso_U_13
_atom_site_aniso_U_12
C1 0.0168(6) 0.0204(6) 0.0256(6) -0.0015(5) 0.0002(5) -0.0015(5)
C2 0.0177(6) 0.0198(6) 0.0225(6) -0.0006(5) -0.0034(5) -0.0025(5)
C3 0.0168(6) 0.0180(6) 0.0259(6) 0.0003(5) -0.0027(5) 0.0005(5)
C4 0.0185(6) 0.0187(6) 0.0246(6) -0.0023(5) 0.0003(5) -0.0003(5)
C5 0.0194(6) 0.0222(6) 0.0217(6) 0.0003(5) -0.0032(5) -0.0025(5)
C6 0.0161(6) 0.0234(6) 0.0260(6) 0.0007(5) -0.0028(5) 0.0008(5)
Cl1 0.02411(17) 0.02708(17) 0.02371(16) -0.00338(12) -0.00564(12) 0.00146(12)
Cl2 0.02548(17) 0.02458(16) 0.02760(17) -0.00592(12) -0.00179(13) 0.00496(12)
Cl3 0.02921(18) 0.03528(19) 0.02320(16) -0.00322(13) -0.00694(13) 0.00547(14)
O1 0.0213(5) 0.0291(5) 0.0287(5) -0.0055(4) -0.0044(4) 0.0074(4)
C7 0.0187(6) 0.0253(6) 0.0245(6) -0.0026(5) -0.0006(5) -0.0008(5)
C8 0.0221(6) 0.0194(6) 0.0249(6) -0.0005(5) -0.0011(5) 0.0006(5)
C9 0.0179(6) 0.0214(6) 0.0221(6) 0.0004(5) 0.0000(5) 0.0007(5)
C10 0.0190(6) 0.0206(6) 0.0292(7) -0.0006(5) -0.0012(5) -0.0007(5)
C11 0.0219(6) 0.0197(6) 0.0311(7) 0.0009(5) 0.0010(5) 0.0028(5)
C12 0.0212(6) 0.0196(6) 0.0284(6) 0.0010(5) -0.0027(5) 0.0021(5)
C13 0.0213(6) 0.0206(6) 0.0252(6) 0.0013(5) 0.0001(5) 0.0016(5)
C14 0.0184(6) 0.0230(6) 0.0205(6) 0.0004(5) -0.0003(5) 0.0010(5)
C15 0.0196(6) 0.0228(6) 0.0255(6) -0.0017(5) -0.0031(5) -0.0013(5)
C16 0.0216(6) 0.0211(6) 0.0263(6) -0.0021(5) -0.0025(5) 0.0020(5)
C17 0.0176(6) 0.0261(6) 0.0199(6) -0.0018(5) -0.0016(5) 0.0022(5)
C18 0.0231(7) 0.0267(7) 0.0253(6) -0.0045(5) -0.0053(5) -0.0016(5)
C19 0.0247(7) 0.0213(6) 0.0257(6) -0.0022(5) -0.0029(5) 0.0014(5)
C20 0.0203(6) 0.0287(7) 0.0239(6) -0.0036(5) -0.0048(5) -0.0005(5)
C21 0.0210(6) 0.0307(7) 0.0263(7) -0.0041(5) -0.0051(5) 0.0018(5)
C22 0.0214(6) 0.0287(7) 0.0241(6) -0.0019(5) -0.0041(5) 0.0001(5)
C23 0.0208(6) 0.0285(7) 0.0257(6) -0.0030(5) -0.0040(5) -0.0002(5)
C24 0.0233(7) 0.0276(7) 0.0272(7) -0.0024(5) -0.0060(5) -0.0009(5)
C25 0.0199(6) 0.0294(7) 0.0285(7) -0.0009(5) -0.0037(5) -0.0005(5)
C26 0.0300(8) 0.0405(9) 0.0393(8) -0.0024(7) -0.0147(7) -0.0007(7)
C27 0.0257(8) 0.0609(12) 0.0467(10) 0.0145(8) -0.0117(7) -0.0010(8)
N1 0.0182(5) 0.0253(6) 0.0270(6) -0.0012(4) -0.0002(4) 0.0030(4)
O2 0.0207(5) 0.0274(5) 0.0309(5) -0.0057(4) -0.0093(4) 0.0039(4)

loop_
_atom_type_symbol
_atom_type_description
_atom_type_scat_dispersion_real
_atom_type_scat_dispersion_imag
_atom_type_scat_source
C C 0.0033 0.0016 'International Tables Vol C Tables 4.2.6.8 and 6.1.1.4'
H H 0.0000 0.0000 'International Tables Vol C Tables 4.2.6.8 and 6.1.1.4'
N N 0.0061 0.0033 'International Tables Vol C Tables 4.2.6.8 and 6.1.1.4'
O O 0.0106 0.0060 'International Tables Vol C Tables 4.2.6.8 and 6.1.1.4'
Cl Cl 0.1484 0.1585 'International Tables Vol C Tables 4.2.6.8 and 6.1.1.4'

loop_
_geom_angle_atom_site_label_1
_geom_angle_atom_site_label_2
_geom_angle_atom_site_label_3
_geom_angle
_geom_angle_site_symmetry_1
_geom_angle_site_symmetry_3
_geom_angle_publ_flag
C6 C1 C2 117.34(12) . . ?
O1 C1 C2 119.48(12) . . ?
O1 C1 C6 123.18(12) . . ?
C1 C2 Cl1 119.01(10) . . ?
C3 C2 C1 121.65(12) . . ?
C3 C2 Cl1 119.33(10) . . ?
C2 C3 H3 119.9 . . ?
C2 C3 C4 120.21(12) . . ?
C4 C3 H3 119.9 . . ?
C3 C4 C5 119.15(12) . . ?
C3 C4 Cl2 119.67(10) . . ?
C5 C4 Cl2 121.17(10) . . ?
C4 C5 C6 120.53(12) . . ?
C4 C5 Cl3 121.06(10) . . ?
C6 C5 Cl3 118.41(10) . . ?
C1 C6 H6 119.5 . . ?
C5 C6 C1 121.09(12) . . ?
C5 C6 H6 119.5 . . ?
C1 O1 H1 109.0(15) . . ?
C8 C7 H7 118.6 . . ?
N1 C7 H7 118.6 . . ?
N1 C7 C8 122.78(12) . . ?
C7 C8 H8 119.9 . . ?
C7 C8 C9 120.27(12) . . ?
C9 C8 H8 119.9 . . ?
C8 C9 C10 116.71(12) . . ?
C8 C9 C12 119.91(12) . . ?
C10 C9 C12 123.37(12) . . ?
C9 C10 H10 120.4 . . ?
C11 C10 C9 119.18(12) . . ?
C11 C10 H10 120.4 . . ?
C10 C11 H11 118.0 . . ?
N1 C11 C10 123.92(12) . . ?
N1 C11 H11 118.0 . . ?
C9 C12 H12 117.0 . . ?
C13 C12 C9 126.06(12) . . ?
C13 C12 H12 117.0 . . ?
C12 C13 H13 116.8 . . ?
C12 C13 C14 126.32(13) . . ?
C14 C13 H13 116.8 . . ?
C15 C14 C13 122.64(12) . . ?
C19 C14 C13 119.85(12) . . ?
C19 C14 C15 117.52(12) . . ?
C14 C15 H15 119.5 . . ?
C16 C15 C14 120.97(12) . . ?
C16 C15 H15 119.5 . . ?
C15 C16 H16 119.7 . . ?
C15 C16 C17 120.54(12) . . ?
C17 C16 H16 119.7 . . ?
C18 C17 C16 119.68(12) . . ?
O2 C17 C16 115.15(12) . . ?
O2 C17 C18 125.17(12) . . ?
C17 C18 H18 120.4 . . ?
C19 C18 C17 119.19(12) . . ?
C19 C18 H18 120.4 . . ?
C14 C19 H19 118.9 . . ?
C18 C19 C14 122.10(12) . . ?
C18 C19 H19 118.9 . . ?
H20A C20 H20B 108.7 . . ?
C21 C20 H20A 110.5 . . ?
C21 C20 H20B 110.5 . . ?
O2 C20 H20A 110.5 . . ?
O2 C20 H20B 110.5 . . ?
O2 C20 C21 106.20(11) . . ?
C20 C21 H21A 108.8 . . ?
C20 C21 H21B 108.8 . . ?
C20 C21 C22 113.65(12) . . ?
H21A C21 H21B 107.7 . . ?
C22 C21 H21A 108.8 . . ?
C22 C21 H21B 108.8 . . ?
C21 C22 H22A 109.3 . . ?
C21 C22 H22B 109.3 . . ?
H22A C22 H22B 107.9 . . ?
C23 C22 C21 111.76(11) . . ?
C23 C22 H22A 109.3 . . ?
C23 C22 H22B 109.3 . . ?
C22 C23 H23A 108.8 . . ?
C22 C23 H23B 108.8 . . ?
H23A C23 H23B 107.7 . . ?
C24 C23 C22 113.71(11) . . ?
C24 C23 H23A 108.8 . . ?
C24 C23 H23B 108.8 . . ?
C23 C24 H24A 108.9 . . ?
C23 C24 H24B 108.9 . . ?
H24A C24 H24B 107.7 . . ?
C25 C24 C23 113.49(11) . . ?
C25 C24 H24A 108.9 . . ?
C25 C24 H24B 108.9 . . ?
C24 C25 H25A 109.0 . . ?
C24 C25 H25B 109.0 . . ?
H25A C25 H25B 107.8 . . ?
C26 C25 C24 112.92(12) . . ?
C26 C25 H25A 109.0 . . ?
C26 C25 H25B 109.0 . . ?
C25 C26 H26A 108.7 . . ?
C25 C26 H26B 108.7 . . ?
C25 C26 C27 114.38(14) . . ?
H26A C26 H26B 107.6 . . ?
C27 C26 H26A 108.7 . . ?
C27 C26 H26B 108.7 . . ?
C26 C27 H27A 109.5 . . ?
C26 C27 H27B 109.5 . . ?
C26 C27 H27C 109.5 . . ?
H27A C27 H27B 109.5 . . ?
H27A C27 H27C 109.5 . . ?
H27B C27 H27C 109.5 . . ?
C7 N1 C11 117.11(12) . . ?
C17 O2 C20 119.01(10) . . ?

loop_
_geom_bond_atom_site_label_1
_geom_bond_atom_site_label_2
_geom_bond_distance
_geom_bond_site_symmetry_2
_geom_bond_publ_flag
C1 C2 1.4037(18) . ?
C1 C6 1.3984(19) . ?
C1 O1 1.3414(16) . ?
C2 C3 1.3821(18) . ?
C2 Cl1 1.7329(13) . ?
C3 H3 0.9500 . ?
C3 C4 1.3885(18) . ?
C4 C5 1.3894(18) . ?
C4 Cl2 1.7301(13) . ?
C5 C6 1.3894(19) . ?
C5 Cl3 1.7289(14) . ?
C6 H6 0.9500 . ?
O1 H1 0.732(19) . ?
C7 H7 0.9500 . ?
C7 C8 1.3839(19) . ?
C7 N1 1.3408(17) . ?
C8 H8 0.9500 . ?
C8 C9 1.3995(18) . ?
C9 C10 1.4056(18) . ?
C9 C12 1.4625(18) . ?
C10 H10 0.9500 . ?
C10 C11 1.3755(19) . ?
C11 H11 0.9500 . ?
C11 N1 1.3505(18) . ?
C12 H12 0.9500 . ?
C12 C13 1.3375(19) . ?
C13 H13 0.9500 . ?
C13 C14 1.4650(18) . ?
C14 C15 1.4107(18) . ?
C14 C19 1.3959(19) . ?
C15 H15 0.9500 . ?
C15 C16 1.3761(19) . ?
C16 H16 0.9500 . ?
C16 C17 1.3991(19) . ?
C17 C18 1.3929(19) . ?
C17 O2 1.3645(16) . ?
C18 H18 0.9500 . ?
C18 C19 1.3918(19) . ?
C19 H19 0.9500 . ?
C20 H20A 0.9900 . ?
C20 H20B 0.9900 . ?
C20 C21 1.5127(19) . ?
C20 O2 1.4377(16) . ?
C21 H21A 0.9900 . ?
C21 H21B 0.9900 . ?
C21 C22 1.5278(18) . ?
C22 H22A 0.9900 . ?
C22 H22B 0.9900 . ?
C22 C23 1.5262(19) . ?
C23 H23A 0.9900 . ?
C23 H23B 0.9900 . ?
C23 C24 1.5241(18) . ?
C24 H24A 0.9900 . ?
C24 H24B 0.9900 . ?
C24 C25 1.5229(19) . ?
C25 H25A 0.9900 . ?
C25 H25B 0.9900 . ?
C25 C26 1.519(2) . ?
C26 H26A 0.9900 . ?
C26 H26B 0.9900 . ?
C26 C27 1.521(2) . ?
C27 H27A 0.9800 . ?
C27 H27B 0.9800 . ?
C27 H27C 0.9800 . ?

loop_
_geom_hbond_atom_site_label_D
_geom_hbond_atom_site_label_H
_geom_hbond_atom_site_label_A
_geom_hbond_distance_DH
_geom_hbond_distance_HA
_geom_hbond_distance_DA
_geom_hbond_angle_DHA
_geom_hbond_site_symmetry_A
_geom_hbond_publ_flag
O1 H1 N1 0.732(19) 1.927(19) 2.6562(16) 175(2) 2_766 yes

loop_
_geom_torsion_atom_site_label_1
_geom_torsion_atom_site_label_2
_geom_torsion_atom_site_label_3
_geom_torsion_atom_site_label_4
_geom_torsion
_geom_torsion_site_symmetry_1
_geom_torsion_site_symmetry_2
_geom_torsion_site_symmetry_3
_geom_torsion_site_symmetry_4
_geom_torsion_publ_flag
C1 C2 C3 C4 0.02(19) . . . . ?
C2 C1 C6 C5 0.37(19) . . . . ?
C2 C3 C4 C5 1.39(19) . . . . ?
C2 C3 C4 Cl2 -178.09(10) . . . . ?
C3 C4 C5 C6 -1.91(19) . . . . ?
C3 C4 C5 Cl3 177.95(10) . . . . ?
C4 C5 C6 C1 1.0(2) . . . . ?
C6 C1 C2 C3 -0.89(19) . . . . ?
C6 C1 C2 Cl1 -179.88(10) . . . . ?
Cl1 C2 C3 C4 179.00(10) . . . . ?
Cl2 C4 C5 C6 177.56(10) . . . . ?
Cl2 C4 C5 Cl3 -2.58(16) . . . . ?
Cl3 C5 C6 C1 -178.83(10) . . . . ?
O1 C1 C2 C3 178.81(12) . . . . ?
O1 C1 C2 Cl1 -0.18(17) . . . . ?
O1 C1 C6 C5 -179.32(12) . . . . ?
C7 C8 C9 C10 -0.97(19) . . . . ?
C7 C8 C9 C12 178.45(12) . . . . ?
C8 C7 N1 C11 1.29(19) . . . . ?
C8 C9 C10 C11 1.56(19) . . . . ?
C8 C9 C12 C13 164.86(13) . . . . ?
C9 C10 C11 N1 -0.8(2) . . . . ?
C9 C12 C13 C14 -178.64(12) . . . . ?
C10 C9 C12 C13 -15.8(2) . . . . ?
C10 C11 N1 C7 -0.6(2) . . . . ?
C12 C9 C10 C11 -177.84(13) . . . . ?
C12 C13 C14 C15 3.7(2) . . . . ?
C12 C13 C14 C19 -176.56(13) . . . . ?
C13 C14 C15 C16 179.34(12) . . . . ?
C13 C14 C19 C18 179.93(12) . . . . ?
C14 C15 C16 C17 0.8(2) . . . . ?
C15 C14 C19 C18 -0.3(2) . . . . ?
C15 C16 C17 C18 -0.5(2) . . . . ?
C15 C16 C17 O2 179.33(12) . . . . ?
C16 C17 C18 C19 -0.2(2) . . . . ?
C16 C17 O2 C20 178.15(11) . . . . ?
C17 C18 C19 C14 0.6(2) . . . . ?
C18 C17 O2 C20 -2.00(19) . . . . ?
C19 C14 C15 C16 -0.43(19) . . . . ?
C20 C21 C22 C23 179.63(11) . . . . ?
C21 C20 O2 C17 179.87(11) . . . . ?
C21 C22 C23 C24 -178.73(12) . . . . ?
C22 C23 C24 C25 177.41(11) . . . . ?
C23 C24 C25 C26 173.19(13) . . . . ?
C24 C25 C26 C27 -179.41(13) . . . . ?
N1 C7 C8 C9 -0.5(2) . . . . ?
O2 C17 C18 C19 179.97(13) . . . . ?
O2 C20 C21 C22 177.53(11) . . . . ?
